data_4300573
_journal_name_full 'Inorganic Chemistry'
_journal_paper_doi 10.1021/ic051573l
_journal_year 2006
_chemical_formula_moiety 'C36 H26 Cu1 N8 O2'
_chemical_formula_structural 'C36 H26 CU1 N8 O2'
_chemical_formula_sum 'C36 H26 Cu N8 O2'
_chemical_formula_weight 666.19
_space_group_IT_number 14
_symmetry_cell_setting monoclinic
_symmetry_space_group_name_Hall '-P 2yn'
_symmetry_space_group_name_H-M 'P 1 21/n 1'
_cell_angle_alpha 90
_cell_angle_beta 109.300(10)
_cell_angle_gamma 90
_cell_formula_units_Z 4
_cell_length_a 10.5970(10)
_cell_length_b 27.450(3)
_cell_length_c 11.651(2)
_cell_measurement_temperature 293(2)
_cell_volume 3198.7(7)
_diffrn_ambient_temperature 293(2)
_exptl_crystal_density_diffrn 1.383
_cod_original_sg_symbol_H-M 'P 21/n'
_cod_database_code 4300573

loop_
_symmetry_equiv_pos_as_xyz
'x, y, z'
'-x+1/2, y+1/2, -z+1/2'
'-x, -y, -z'
'x-1/2, -y-1/2, z-1/2'

loop_
_atom_site_label
_atom_site_type_symbol
_atom_site_fract_x
_atom_site_fract_y
_atom_site_fract_z
_atom_site_U_iso_or_equiv
_atom_site_adp_type
_atom_site_occupancy
_atom_site_symmetry_multiplicity
_atom_site_calc_flag
_atom_site_refinement_flags
_atom_site_disorder_assembly
_atom_site_disorder_group
C1A C 0.0368(4) 0.15547(12) 0.3462(3) 0.0384(8) Uani 1 1 d . . .
C1B C -0.2449(3) -0.00184(13) 0.1969(3) 0.0382(8) Uani 1 1 d . . .
C2A C 0.1222(4) 0.18565(13) 0.4491(3) 0.0461(9) Uani 1 1 d . . .
C2B C -0.2675(4) -0.05222(13) 0.1475(3) 0.0447(9) Uani 1 1 d . . .
C3A C 0.1071(4) 0.23448(15) 0.4613(4) 0.0647(12) Uani 1 1 d . . .
H3A H 0.0394 0.2513 0.4032 0.078 Uiso 1 1 calc R . .
C3B C -0.3852(4) -0.06590(14) 0.0615(4) 0.0528(10) Uani 1 1 d . . .
H3B H -0.4521 -0.043 0.0281 0.063 Uiso 1 1 calc R . .
C4A C 0.1929(5) 0.25906(17) 0.5609(5) 0.0743(14) Uani 1 1 d . . .
H4A H 0.185 0.2924 0.5709 0.089 Uiso 1 1 calc R . .
C4B C -0.4037(5) -0.11363(17) 0.0249(4) 0.0679(13) Uani 1 1 d . . .
H4B H -0.4836 -0.1239 -0.032 0.082 Uiso 1 1 calc R . .
C5A C 0.2882(6) 0.2325(2) 0.6425(5) 0.0867(16) Uani 1 1 d . . .
H5A H 0.3465 0.2476 0.711 0.104 Uiso 1 1 calc R . .
C5B C -0.3030(6) -0.14515(18) 0.0735(5) 0.0847(16) Uani 1 1 d . . .
H5B H -0.3133 -0.1778 0.0509 0.102 Uiso 1 1 calc R . .
C6A C 0.3004(5) 0.1836(2) 0.6260(4) 0.0822(15) Uani 1 1 d . . .
H6A H 0.3677 0.1665 0.6836 0.099 Uiso 1 1 calc R . .
C6B C -0.1856(6) -0.12930(18) 0.1561(5) 0.0953(18) Uani 1 1 d . . .
H6B H -0.1164 -0.1516 0.1863 0.114 Uiso 1 1 calc R . .
C7A C 0.1005(4) 0.12331(12) 0.2798(3) 0.0390(8) Uani 1 1 d . . .
C7B C -0.2058(3) 0.00753(13) 0.3290(3) 0.0391(8) Uani 1 1 d . . .
C8A C 0.2334(4) 0.12662(14) 0.2879(3) 0.0499(10) Uani 1 1 d . . .
H8A H 0.2887 0.1499 0.3379 0.06 Uiso 1 1 calc R . .
C8B C -0.2082(4) -0.02742(14) 0.4137(3) 0.0507(10) Uani 1 1 d . . .
H8B H -0.2323 -0.0594 0.3899 0.061 Uiso 1 1 calc R . .
C9A C 0.2831(4) 0.09510(16) 0.2212(4) 0.0610(11) Uani 1 1 d . . .
H9A H 0.3724 0.0967 0.2261 0.073 Uiso 1 1 calc R . .
C9B C -0.1739(4) -0.01389(16) 0.5345(3) 0.0577(11) Uani 1 1 d . . .
H9B H -0.1768 -0.0367 0.5926 0.069 Uiso 1 1 calc R . .
C10A C 0.1993(5) 0.06130(16) 0.1475(4) 0.0621(12) Uani 1 1 d . . .
H10A H 0.2304 0.0397 0.1015 0.074 Uiso 1 1 calc R . .
C10B C -0.1359(4) 0.03293(15) 0.5689(3) 0.0552(11) Uani 1 1 d . . .
H10B H -0.1104 0.0423 0.6501 0.066 Uiso 1 1 calc R . .
C11A C 0.0694(4) 0.06020(15) 0.1434(3) 0.0561(11) Uani 1 1 d . . .
H11A H 0.0127 0.0374 0.0928 0.067 Uiso 1 1 calc R . .
C11B C -0.1365(4) 0.06583(15) 0.4796(3) 0.0524(10) Uani 1 1 d . . .
H11B H -0.1112 0.0978 0.5023 0.063 Uiso 1 1 calc R . .
C12A C -0.2898(4) 0.17625(13) 0.3265(3) 0.0429(9) Uani 1 1 d . . .
C12B C -0.2869(4) 0.08003(14) -0.0351(3) 0.0430(9) Uani 1 1 d . . .
C13A C -0.3682(4) 0.21092(13) 0.3754(3) 0.0441(9) Uani 1 1 d . . .
C13B C -0.3326(4) 0.08492(14) -0.1703(3) 0.0505(10) Uani 1 1 d . . .
C14 C -0.5024(4) 0.21846(16) 0.3125(4) 0.0658(12) Uani 1 1 d . . .
H14 H -0.5435 0.2014 0.241 0.079 Uiso 1 1 calc R . .
C14B C -0.4049(4) 0.04932(17) -0.2458(3) 0.0637(12) Uani 1 1 d . . .
H14B H -0.4243 0.0204 -0.2135 0.076 Uiso 1 1 calc R . .
C15A C -0.5761(5) 0.25107(19) 0.3547(5) 0.0834(15) Uani 1 1 d . . .
H15A H -0.6659 0.2561 0.311 0.1 Uiso 1 1 calc R . .
C15B C -0.4496(5) 0.0565(2) -0.3716(4) 0.0842(16) Uani 1 1 d . . .
H15B H -0.5001 0.0326 -0.4231 0.101 Uiso 1 1 calc R . .
C16A C -0.5170(5) 0.27606(17) 0.4611(5) 0.0781(15) Uani 1 1 d . . .
H16A H -0.5664 0.2982 0.4893 0.094 Uiso 1 1 calc R . .
C16B C -0.4191(7) 0.0984(3) -0.4183(5) 0.112(2) Uani 1 1 d . . .
H16B H -0.4476 0.1031 -0.502 0.135 Uiso 1 1 calc R . .
C17A C -0.3851(5) 0.26820(16) 0.5250(4) 0.0659(12) Uani 1 1 d . . .
H17A H -0.3454 0.2846 0.5979 0.079 Uiso 1 1 calc R . .
C17B C -0.3495(8) 0.1324(3) -0.3453(6) 0.141(3) Uani 1 1 d . . .
H17B H -0.329 0.1609 -0.3786 0.169 Uiso 1 1 calc R . .
C18A C -0.3103(4) 0.23624(14) 0.4827(3) 0.0525(10) Uani 1 1 d . . .
H18A H -0.2203 0.2316 0.5266 0.063 Uiso 1 1 calc R . .
C18B C -0.3058(6) 0.1269(2) -0.2202(4) 0.106(2) Uani 1 1 d . . .
H18B H -0.2584 0.1519 -0.1703 0.128 Uiso 1 1 calc R . .
Cu1 Cu -0.19095(5) 0.098726(16) 0.21230(4) 0.04612(17) Uani 1 1 d . . .
N1A N -0.0926(3) 0.15388(10) 0.3135(2) 0.0400(7) Uani 1 1 d . . .
N1B N -0.2566(3) 0.03722(10) 0.1314(2) 0.0403(7) Uani 1 1 d . . .
N2A N 0.2195(4) 0.15960(13) 0.5306(3) 0.0652(10) Uani 1 1 d . . .
N2B N -0.1655(4) -0.08271(13) 0.1959(3) 0.0738(11) Uani 1 1 d . . .
N3A N 0.0187(3) 0.08977(10) 0.2073(3) 0.0462(8) Uani 1 1 d . . .
N3B N -0.1715(3) 0.05413(10) 0.3623(2) 0.0427(7) Uani 1 1 d . . .
N4A N -0.1571(3) 0.18408(10) 0.3702(2) 0.0402(7) Uani 1 1 d . . .
N4B N -0.2914(3) 0.03504(11) 0.0065(2) 0.0410(7) Uani 1 1 d . . .
O1A O -0.3498(3) 0.14461(9) 0.2499(2) 0.0552(7) Uani 1 1 d . . .
O1B O -0.2504(3) 0.11819(9) 0.0298(2) 0.0536(7) Uani 1 1 d . . .

loop_
_atom_site_aniso_label
_atom_site_aniso_U_11
_atom_site_aniso_U_22
_atom_site_aniso_U_33
_atom_site_aniso_U_23
_atom_site_aniso_U_13
_atom_site_aniso_U_12
C1A 0.049(2) 0.0284(19) 0.0378(19) 0.0010(15) 0.0150(18) -0.0009(17)
C1B 0.039(2) 0.037(2) 0.0346(19) 0.0003(16) 0.0068(16) -0.0014(16)
C2A 0.053(2) 0.043(2) 0.049(2) -0.0103(18) 0.024(2) -0.0075(19)
C2B 0.055(3) 0.040(2) 0.042(2) -0.0014(17) 0.0204(19) 0.0005(19)
C3A 0.062(3) 0.047(3) 0.081(3) -0.017(2) 0.018(2) -0.002(2)
C3B 0.054(3) 0.049(2) 0.057(2) -0.003(2) 0.021(2) -0.008(2)
C4A 0.081(4) 0.052(3) 0.091(4) -0.032(3) 0.031(3) -0.005(3)
C4B 0.075(3) 0.058(3) 0.075(3) -0.019(2) 0.030(3) -0.018(3)
C5A 0.088(4) 0.090(4) 0.073(4) -0.042(3) 0.015(3) -0.011(3)
C5B 0.124(5) 0.049(3) 0.089(4) -0.021(3) 0.046(4) -0.009(3)
C6A 0.088(4) 0.095(4) 0.048(3) -0.014(3) 0.002(3) 0.005(3)
C6B 0.120(5) 0.055(3) 0.101(4) -0.009(3) 0.023(4) 0.031(3)
C7A 0.048(2) 0.035(2) 0.0345(19) 0.0007(16) 0.0145(17) -0.0016(18)
C7B 0.038(2) 0.041(2) 0.038(2) 0.0045(17) 0.0123(16) 0.0032(17)
C8A 0.057(3) 0.048(2) 0.047(2) -0.0051(19) 0.020(2) -0.0061(19)
C8B 0.057(3) 0.041(2) 0.050(2) 0.0079(19) 0.013(2) 0.0004(19)
C9A 0.061(3) 0.071(3) 0.059(3) -0.002(2) 0.032(2) 0.003(2)
C9B 0.064(3) 0.064(3) 0.042(2) 0.020(2) 0.014(2) 0.005(2)
C10A 0.078(3) 0.064(3) 0.053(3) -0.013(2) 0.033(2) 0.006(3)
C10B 0.064(3) 0.063(3) 0.035(2) 0.004(2) 0.0117(19) 0.004(2)
C11A 0.070(3) 0.053(3) 0.046(2) -0.014(2) 0.019(2) -0.004(2)
C11B 0.065(3) 0.052(2) 0.040(2) -0.0053(19) 0.016(2) -0.003(2)
C12A 0.053(3) 0.035(2) 0.042(2) 0.0045(17) 0.0166(19) 0.0006(19)
C12B 0.048(2) 0.044(2) 0.035(2) -0.0028(18) 0.0095(17) -0.0026(18)
C13A 0.049(2) 0.037(2) 0.049(2) 0.0021(17) 0.0203(19) -0.0052(18)
C13B 0.057(3) 0.059(3) 0.0338(19) 0.0039(18) 0.0119(19) 0.005(2)
C14 0.052(3) 0.067(3) 0.075(3) -0.013(2) 0.017(2) -0.005(2)
C14B 0.065(3) 0.087(3) 0.036(2) -0.014(2) 0.013(2) -0.008(3)
C15A 0.058(3) 0.079(4) 0.115(4) -0.014(3) 0.032(3) 0.005(3)
C15B 0.069(3) 0.133(5) 0.046(3) -0.025(3) 0.012(2) 0.003(3)
C16A 0.076(4) 0.068(3) 0.111(4) -0.009(3) 0.058(3) 0.007(3)
C16B 0.123(5) 0.166(7) 0.040(3) 0.021(4) 0.016(3) 0.040(5)
C17A 0.081(3) 0.064(3) 0.062(3) -0.014(2) 0.036(3) 0.003(3)
C17B 0.241(9) 0.112(5) 0.060(4) 0.033(4) 0.036(5) -0.011(6)
C18A 0.055(3) 0.055(3) 0.049(2) -0.010(2) 0.020(2) -0.005(2)
C18B 0.175(6) 0.079(4) 0.053(3) 0.015(3) 0.023(3) -0.026(4)
Cu1 0.0606(3) 0.0412(3) 0.0319(2) -0.0034(2) 0.0091(2) 0.0020(2)
N1A 0.053(2) 0.0341(16) 0.0326(15) -0.0004(13) 0.0141(15) 0.0007(15)
N1B 0.0439(18) 0.0431(18) 0.0307(16) -0.0025(13) 0.0080(13) 0.0029(14)
N2A 0.075(2) 0.063(2) 0.045(2) -0.0059(18) 0.0029(18) 0.001(2)
N2B 0.075(3) 0.057(2) 0.078(3) -0.010(2) 0.010(2) 0.018(2)
N3A 0.056(2) 0.0432(19) 0.0375(16) -0.0101(14) 0.0127(15) -0.0010(15)
N3B 0.051(2) 0.0402(18) 0.0370(17) -0.0003(14) 0.0140(15) -0.0003(15)
N4A 0.0470(19) 0.0350(16) 0.0405(17) -0.0060(13) 0.0170(15) -0.0001(14)
N4B 0.0502(19) 0.0414(18) 0.0270(15) -0.0024(13) 0.0068(13) -0.0027(15)
O1A 0.0593(17) 0.0485(16) 0.0502(16) -0.0134(13) 0.0080(13) -0.0028(14)
O1B 0.0717(19) 0.0367(14) 0.0432(15) -0.0024(13) 0.0063(14) -0.0044(13)

loop_
_geom_bond_atom_site_label_1
_geom_bond_atom_site_label_2
_geom_bond_distance
_geom_bond_site_symmetry_2
_geom_bond_publ_flag
C1A N1A 1.297(4) . ?
C1A C7A 1.476(5) . ?
C1A C2A 1.492(5) . ?
C1B N1B 1.298(4) . ?
C1B C7B 1.479(5) . ?
C1B C2B 1.486(5) . ?
C2A N2A 1.352(5) . ?
C2A C3A 1.363(5) . ?
C2B N2B 1.335(5) . ?
C2B C3B 1.370(5) . ?
C3A C4A 1.389(6) . ?
C3B C4B 1.372(6) . ?
C4A C5A 1.350(6) . ?
C4B C5B 1.344(6) . ?
C5A C6A 1.367(7) . ?
C5B C6B 1.369(7) . ?
C6A N2A 1.332(5) . ?
C6B N2B 1.353(6) . ?
C7A N3A 1.352(4) . ?
C7A C8A 1.383(5) . ?
C7B N3B 1.351(4) . ?
C7B C8B 1.382(5) . ?
C8A C9A 1.378(5) . ?
C8B C9B 1.384(5) . ?
C9A C10A 1.372(5) . ?
C9B C10B 1.367(5) . ?
C10A C11A 1.362(6) . ?
C10B C11B 1.376(5) . ?
C11A N3A 1.329(5) . ?
C11B N3B 1.332(4) . ?
C12A O1A 1.257(4) . ?
C12A N4A 1.345(4) . ?
C12A C13A 1.494(5) . ?
C12B O1B 1.274(4) . ?
C12B N4B 1.333(4) . ?
C12B C13B 1.493(5) . ?
C13A C18A 1.384(5) . ?
C13A C14 1.384(5) . ?
C13B C18B 1.363(6) . ?
C13B C14B 1.368(5) . ?
C14 C15A 1.380(6) . ?
C14B C15B 1.397(6) . ?
C15A C16A 1.373(6) . ?
C15B C16B 1.358(8) . ?
C16A C17A 1.367(6) . ?
C16B C17B 1.312(8) . ?
C17A C18A 1.379(5) . ?
C17B C18B 1.385(7) . ?
Cu1 N1B 1.947(3) . ?
Cu1 N1A 1.989(3) . ?
Cu1 O1B 2.078(2) . ?
Cu1 N3B 2.087(3) . ?
Cu1 N3A 2.254(3) . ?
Cu1 O1A 2.258(3) . ?
N1A N4A 1.375(4) . ?
N1B N4B 1.379(4) . ?
